data_4300200
loop_
_publ_author_name
'Toralf Peymann'
'Carolyn B. Knobler'
'M. Frederick Hawthorne'

_publ_contact_author
;
Hawthorne, M. F.,
Department of Chemistry and Biochemistry,
University of California,
Los Angeles, CA 90095-1569.  USA
;
_publ_contact_author_email KNOBLERH@CHEM.UCLA.EDU
_publ_contact_author_fax 310-825-5490
_publ_contact_author_phone 310-825-7378
_publ_section_title
;
A Study of the Sequential Acid-Catalyzed Hydroxylation
of Dodecahydro-closo-Dodecaborate(2-)
;
_journal_name_full 'Inorganic Chemistry'
_journal_page_first 1163
_journal_page_last 1170
_journal_paper_doi 10.1021/ic991105+
_journal_volume 39
_journal_year 2000
_chemical_formula_sum 'C14 H28 B12 N O3 S'
_chemical_formula_weight 420.15
_chemical_name_common tpoms
_space_group_IT_number 14
_symmetry_cell_setting monoclinic
_symmetry_space_group_name_Hall '-P 2yn'
_symmetry_space_group_name_H-M 'P 1 21/n 1'
_cell_angle_alpha 90.00
_cell_angle_beta 112.36(2)
_cell_angle_gamma 90.00
_cell_formula_units_Z 4
_cell_length_a 15.509(8)
_cell_length_b 9.930(5)
_cell_length_c 17.265(9)
_cell_measurement_temperature 298
_cell_volume 2459.2(22)
_diffrn_ambient_temperature 298
_exptl_crystal_density_diffrn 1.135
_refine_ls_R_factor_obs 0.0611
_refine_ls_wR_factor_obs 0.1608
_cod_original_sg_symbol_H-M 'P 21/n'
_cod_database_code 4300200

loop_
_symmetry_equiv_pos_as_xyz
'x, y, z'
'x+1/2, -y+1/2, z+1/2'
'-x, -y, -z'
'-x-1/2, y-1/2, -z-1/2'

loop_
_atom_site_aniso_label
_atom_site_aniso_U_11
_atom_site_aniso_U_22
_atom_site_aniso_U_33
_atom_site_aniso_U_23
_atom_site_aniso_U_13
_atom_site_aniso_U_12
S1 0.0650(5) 0.0494(4) 0.0395(4) -0.0029(3) 0.0225(4) -0.0131(4)
O1 0.0674(14) 0.0535(13) 0.0365(10) 0.0004(9) 0.0183(10) -0.0188(11)
O2 0.067(2) 0.091(2) 0.0625(15) -0.0098(13) 0.0329(12) -0.0220(14)
O3 0.099(2) 0.064(2) 0.0445(12) -0.0103(11) 0.0277(13) -0.0212(14)
S7 0.0705(6) 0.0556(5) 0.0422(4) 0.0012(3) 0.0228(4) -0.0135(4)
O7 0.086(2) 0.0535(13) 0.0418(11) -0.0003(10) 0.0208(11) -0.0227(12)
O8 0.136(3) 0.070(2) 0.0555(15) -0.0021(13) 0.031(2) -0.047(2)
O9 0.067(2) 0.086(2) 0.064(2) 0.0125(14) 0.0153(13) -0.0036(14)
C4 0.102(3) 0.057(2) 0.061(2) 0.008(2) 0.034(2) 0.007(2)
C10 0.103(3) 0.107(4) 0.094(3) -0.009(3) 0.067(3) 0.000(3)
B1 0.045(2) 0.042(2) 0.0362(15) 0.0010(13) 0.0142(13) -0.0053(14)
B2 0.045(2) 0.041(2) 0.042(2) 0.0016(13) 0.0143(14) -0.0070(14)
B3 0.054(2) 0.037(2) 0.040(2) 0.0002(13) 0.0208(14) 0.0022(14)
B4 0.039(2) 0.053(2) 0.045(2) 0.000(2) 0.0189(14) 0.0011(15)
B5 0.045(2) 0.041(2) 0.048(2) -0.0018(14) 0.0190(15) -0.0057(14)
B6 0.040(2) 0.040(2) 0.054(2) 0.0049(14) 0.0148(15) 0.0004(14)
B7 0.054(2) 0.040(2) 0.038(2) -0.0004(13) 0.0209(15) -0.0048(14)
B8 0.046(2) 0.047(2) 0.038(2) -0.0012(14) 0.0120(14) 0.0049(15)
B9 0.045(2) 0.051(2) 0.047(2) -0.0068(15) 0.0134(15) -0.008(2)
B10 0.050(2) 0.040(2) 0.057(2) -0.0068(15) 0.026(2) -0.0015(15)
B11 0.050(2) 0.049(2) 0.052(2) -0.005(2) 0.028(2) -0.003(2)
B12 0.051(2) 0.046(2) 0.038(2) -0.0065(14) 0.0186(14) -0.0045(15)
N1C 0.064(2) 0.071(2) 0.055(2) -0.0019(15) 0.0198(14) 0.001(2)
C2C 0.053(2) 0.061(2) 0.068(2) 0.004(2) 0.026(2) -0.001(2)
C3C 0.078(3) 0.070(2) 0.057(2) 0.014(2) 0.024(2) 0.005(2)
C4C 0.078(3) 0.061(2) 0.063(2) 0.000(2) 0.006(2) -0.003(2)
C5C 0.076(3) 0.064(2) 0.089(3) -0.004(2) 0.037(2) -0.019(2)
C6C 0.092(3) 0.081(3) 0.063(2) 0.001(2) 0.040(2) -0.012(2)
N1D 0.054(2) 0.059(2) 0.094(3) -0.002(2) 0.031(2) 0.0018(14)
C2D 0.111(4) 0.089(3) 0.072(3) 0.009(3) 0.049(3) 0.030(3)
C3D 0.089(3) 0.105(4) 0.068(3) -0.038(3) -0.012(2) 0.033(3)
C4D 0.066(3) 0.073(3) 0.132(5) -0.014(3) 0.027(3) -0.019(2)
C5D 0.090(3) 0.090(3) 0.084(3) 0.022(3) 0.036(3) 0.000(3)
C6D 0.055(2) 0.065(2) 0.071(2) -0.001(2) 0.012(2) 0.005(2)

loop_
_atom_site_label
_atom_site_type_symbol
_atom_site_fract_x
_atom_site_fract_y
_atom_site_fract_z
_atom_site_U_iso_or_equiv
_atom_site_thermal_displace_type
_atom_site_occupancy
_atom_site_calc_flag
_atom_site_refinement_flags
_atom_site_disorder_group
S1 S 0.21881(6) 0.11013(8) 0.24009(5) 0.0505(2) Uani 1 d . .
O1 O 0.1907(2) 0.0323(2) 0.30298(12) 0.0529(6) Uani 1 d . .
O2 O 0.3155(2) 0.1390(3) 0.2740(2) 0.0710(7) Uani 1 d . .
O3 O 0.1861(2) 0.0335(3) 0.16464(14) 0.0690(7) Uani 1 d . .
S7 S 0.19558(6) -0.25258(9) 0.65472(5) 0.0557(3) Uani 1 d . .
O7 O 0.1758(2) -0.1958(2) 0.56801(13) 0.0616(6) Uani 1 d . .
O8 O 0.1541(2) -0.3834(3) 0.6433(2) 0.0888(10) Uani 1 d . .
O9 O 0.2920(2) -0.2465(3) 0.7052(2) 0.0749(8) Uani 1 d . .
C4 C 0.1579(3) 0.2607(4) 0.2238(2) 0.0725(11) Uani 1 d G .
H4A H 0.0897(7) 0.2429(38) 0.2072(19) 0.109 Uiso 1 calc G .
H4B H 0.1679(23) 0.3168(32) 0.1799(15) 0.109 Uiso 1 calc G .
H4C H 0.1820(22) 0.3099(34) 0.2785(11) 0.109 Uiso 1 calc G .
C10 C 0.1378(4) -0.1459(6) 0.6996(3) 0.0924(15) Uani 1 d G .
H10A H 0.0717(10) -0.1305(43) 0.6608(22) 0.139 Uiso 1 calc G .
H10B H 0.1722(26) -0.0584(23) 0.7110(25) 0.139 Uiso 1 calc G .
H10C H 0.1390(28) -0.1848(43) 0.7534(13) 0.139 Uiso 1 calc G .
B1 B 0.2184(2) 0.0524(3) 0.3951(2) 0.0413(7) Uani 1 d . .
B2 B 0.1419(2) -0.0182(3) 0.4376(2) 0.0431(7) Uani 1 d . .
H2 H 0.0769(2) -0.0696(3) 0.3987(2) 0.056 Uiso 1 calc R .
B3 B 0.2537(2) -0.0926(3) 0.4584(2) 0.0426(7) Uani 1 d . .
H3 H 0.2612(2) -0.1916(3) 0.4331(2) 0.055 Uiso 1 calc R .
B4 B 0.3348(2) 0.0398(4) 0.4688(2) 0.0448(8) Uani 1 d . .
H4 H 0.3947(2) 0.0265(4) 0.4503(2) 0.058 Uiso 1 calc R .
B5 B 0.2731(2) 0.1960(4) 0.4539(2) 0.0443(7) Uani 1 d . .
H5 H 0.2932(2) 0.2837(4) 0.4255(2) 0.058 Uiso 1 calc R .
B6 B 0.1540(2) 0.1599(4) 0.4351(2) 0.0453(8) Uani 1 d . .
H6 H 0.0970(2) 0.2244(4) 0.3945(2) 0.059 Uiso 1 calc R .
B7 B 0.2109(2) -0.0730(3) 0.5401(2) 0.0430(7) Uani 1 d . .
B8 B 0.3295(2) -0.0386(4) 0.5600(2) 0.0449(8) Uani 1 d . .
H8 H 0.3861(2) -0.1032(4) 0.6009(2) 0.058 Uiso 1 calc R .
B9 B 0.3419(2) 0.1393(4) 0.5571(2) 0.0488(8) Uani 1 d . .
H9 H 0.4069(2) 0.1906(4) 0.5958(2) 0.063 Uiso 1 calc R .
B10 B 0.2307(2) 0.2127(4) 0.5360(2) 0.0475(8) Uani 1 d . .
H10 H 0.2236(2) 0.3119(4) 0.5613(2) 0.062 Uiso 1 calc R .
B11 B 0.1495(3) 0.0812(4) 0.5258(2) 0.0480(8) Uani 1 d . .
H11 H 0.0896(3) 0.0945(4) 0.5443(2) 0.062 Uiso 1 calc R .
B12 B 0.2658(2) 0.0681(4) 0.6015(2) 0.0447(7) Uani 1 d . .
H12 H 0.2813(2) 0.0728(4) 0.6691(2) 0.058 Uiso 1 calc R .
N1C N 0.4456(2) -0.1012(3) 0.7939(2) 0.0647(8) Uani 1 d . .
H1C H 0.3985(2) -0.1114(3) 0.7475(2) 0.078 Uiso 1 calc R .
C2C C 0.4416(2) -0.1512(4) 0.8630(2) 0.0599(9) Uani 1 d . .
H2C H 0.3888(2) -0.1982(4) 0.8608(2) 0.072 Uiso 1 calc R .
C3C C 0.5129(3) -0.1350(4) 0.9367(2) 0.0690(10) Uani 1 d . .
H3C H 0.5094(3) -0.1683(4) 0.9857(2) 0.083 Uiso 1 calc R .
C4C C 0.5914(3) -0.0685(4) 0.9387(3) 0.0732(11) Uani 1 d . .
H4C H 0.6418(3) -0.0575(4) 0.9892(3) 0.088 Uiso 1 calc R .
C5C C 0.5953(3) -0.0189(4) 0.8668(3) 0.0746(11) Uani 1 d . .
H5C H 0.6484(3) 0.0257(4) 0.8675(3) 0.089 Uiso 1 calc R .
C6C C 0.5202(3) -0.0352(5) 0.7934(3) 0.0756(11) Uani 1 d . .
H6C H 0.5212(3) -0.0008(5) 0.7436(3) 0.091 Uiso 1 calc R .
N1D N 0.4616(2) 0.2946(3) 0.3790(2) 0.0681(8) Uani 1 d . .
H1D H 0.4162(2) 0.2397(3) 0.3715(2) 0.082 Uiso 1 calc R .
C2D C 0.5180(4) 0.3189(5) 0.4554(3) 0.0866(14) Uani 1 d . .
H2D H 0.5105(4) 0.2769(5) 0.5005(3) 0.104 Uiso 1 calc R .
C3D C 0.5905(4) 0.4103(6) 0.4676(3) 0.100(2) Uani 1 d . .
H3D H 0.6318(4) 0.4330(6) 0.5212(3) 0.120 Uiso 1 calc R .
C4D C 0.5987(3) 0.4658(5) 0.3970(4) 0.094(2) Uani 1 d . .
H4D H 0.6463(3) 0.5262(5) 0.4019(4) 0.112 Uiso 1 calc R .
C5D C 0.5360(3) 0.4302(5) 0.3211(3) 0.0868(13) Uani 1 d . .
H5D H 0.5407(3) 0.4658(5) 0.2730(3) 0.104 Uiso 1 calc R .
C6D C 0.4690(3) 0.3467(4) 0.3144(3) 0.0671(10) Uani 1 d . .
H6D H 0.4257(3) 0.3245(4) 0.2616(3) 0.081 Uiso 1 calc R .

loop_
_geom_bond_atom_site_label_1
_geom_bond_atom_site_label_2
_geom_bond_distance
_geom_bond_site_symmetry_2
_geom_bond_publ_flag
S1 O2 1.416(3) . .
S1 O3 1.425(2) . .
S1 O1 1.525(2) . .
S1 C4 1.734(4) . .
O1 B1 1.494(4) . .
S7 O9 1.417(3) . .
S7 O8 1.430(3) . .
S7 O7 1.518(2) . .
S7 C10 1.748(4) . .
O7 B7 1.488(4) . .
B1 B2 1.762(5) . .
B1 B3 1.765(5) . .
B1 B5 1.769(5) . .
B1 B6 1.772(5) . .
B1 B4 1.774(5) . .
B2 B7 1.769(5) . .
B2 B11 1.780(5) . .
B2 B6 1.781(5) . .
B2 B3 1.791(5) . .
B3 B4 1.781(5) . .
B3 B7 1.783(5) . .
B3 B8 1.784(5) . .
B4 B9 1.784(5) . .
B4 B8 1.787(5) . .
B4 B5 1.789(5) . .
B5 B10 1.783(5) . .
B5 B9 1.784(5) . .
B5 B6 1.787(5) . .
B6 B10 1.775(5) . .
B6 B11 1.776(5) . .
B7 B12 1.768(5) . .
B7 B11 1.770(5) . .
B7 B8 1.771(5) . .
B8 B12 1.775(5) . .
B8 B9 1.780(5) . .
B9 B10 1.778(5) . .
B9 B12 1.782(5) . .
B10 B11 1.776(5) . .
B10 B12 1.780(5) . .
B11 B12 1.784(5) . .
N1C C2C 1.316(5) . .
N1C C6C 1.333(5) . .
C2C C3C 1.341(5) . .
C3C C4C 1.373(6) . .
C4C C5C 1.358(6) . .
C5C C6C 1.366(6) . .
N1D C6D 1.274(5) . .
N1D C2D 1.299(6) . .
C2D C3D 1.397(8) . .
C3D C4D 1.387(7) . .
C4D C5D 1.349(7) . .
C5D C6D 1.300(6) . .
